data_7703454
loop_
_publ_author_name
'Yu, Ke-Xin'
'Ding, You-Song'
'Zhai, Yuan-Qi'
'Han, Tian'
'Zheng, Yan-Zhen'

_publ_section_title
;
 Equatorial coordination optimization for enhanced axiality of mononuclear
 Dy(iii) single-molecule magnets.
;
_journal_issue 10
_journal_name_full 'Dalton transactions (Cambridge, England : 2003)'
_journal_page_first 3222
_journal_page_last 3227
_journal_paper_doi 10.1039/d0dt00011f
_journal_volume 49
_journal_year 2020
_chemical_formula_moiety 'C20 H48 B2 Dy O5, C24 H20 B'
_chemical_formula_sum 'C44 H68 B3 Dy O5'
_chemical_formula_weight 871.91
_space_group_crystal_system monoclinic
_space_group_IT_number 14
_space_group_name_Hall '-P 2ybc'
_space_group_name_H-M_alt 'P 1 21/c 1'
_atom_sites_solution_hydrogens mixed
_audit_creation_date 2019-02-13
_audit_creation_method
;
Olex2 1.2
(compiled 2018.05.29 svn.r3508 for OlexSys, GUI svn.r5506)
;
_audit_update_record
;
2019-11-29 deposited with the CCDC.	2020-02-04 downloaded from the CCDC.
;
_cell_angle_alpha 90
_cell_angle_beta 90.453(3)
_cell_angle_gamma 90
_cell_formula_units_Z 4
_cell_length_a 13.651(3)
_cell_length_b 13.265(3)
_cell_length_c 24.810(6)
_cell_measurement_reflns_used 9847
_cell_measurement_temperature 250(2)
_cell_measurement_theta_max 27.69
_cell_measurement_theta_min 2.29
_cell_volume 4492.5(18)
_computing_cell_refinement 'SAINT v8.27A (Bruker, 2012)'
_computing_data_reduction 'SAINT v8.27A (Bruker, 2012)'
_computing_molecular_graphics 'Olex2 (Dolomanov et al., 2009)'
_computing_publication_material 'Olex2 (Dolomanov et al., 2009)'
_computing_structure_refinement 'ShelXL (Sheldrick, 2015)'
_diffrn_ambient_temperature 250.15
_diffrn_measured_fraction_theta_full 0.993
_diffrn_measured_fraction_theta_max 0.993
_diffrn_measurement_device_type 'CCD area detector'
_diffrn_measurement_method 'phi and omega scans'
_diffrn_radiation_monochromator graphite
_diffrn_radiation_type MoK\a
_diffrn_radiation_wavelength 0.71073
_diffrn_reflns_av_R_equivalents 0.0373
_diffrn_reflns_av_unetI/netI 0.0238
_diffrn_reflns_Laue_measured_fraction_full 0.993
_diffrn_reflns_Laue_measured_fraction_max 0.993
_diffrn_reflns_limit_h_max 16
_diffrn_reflns_limit_h_min -16
_diffrn_reflns_limit_k_max 15
_diffrn_reflns_limit_k_min -15
_diffrn_reflns_limit_l_max 29
_diffrn_reflns_limit_l_min -29
_diffrn_reflns_number 53405
_diffrn_reflns_point_group_measured_fraction_full 0.993
_diffrn_reflns_point_group_measured_fraction_max 0.993
_diffrn_reflns_theta_full 24.999
_diffrn_reflns_theta_max 24.999
_diffrn_reflns_theta_min 1.492
_exptl_absorpt_coefficient_mu 1.703
_exptl_absorpt_correction_type none
_exptl_crystal_colour COLORLESS
_exptl_crystal_density_diffrn 1.289
_exptl_crystal_description BLOCK
_exptl_crystal_F_000 1812
_refine_diff_density_max 2.558
_refine_diff_density_min -2.987
_refine_diff_density_rms 0.177
_refine_ls_extinction_method none
_refine_ls_goodness_of_fit_ref 1.218
_refine_ls_hydrogen_treatment mixed
_refine_ls_matrix_type full
_refine_ls_number_parameters 498
_refine_ls_number_reflns 7857
_refine_ls_number_restraints 110
_refine_ls_restrained_S_all 1.230
_refine_ls_R_factor_all 0.0916
_refine_ls_R_factor_gt 0.0879
_refine_ls_shift/su_max 0.000
_refine_ls_shift/su_mean 0.000
_refine_ls_structure_factor_coef Fsqd
_refine_ls_weighting_details 'w=1/[\s^2^(Fo^2^)+(0.0513P)^2^+83.9392P] where P=(Fo^2^+2Fc^2^)/3'
_refine_ls_weighting_scheme calc
_refine_ls_wR_factor_gt 0.2253
_refine_ls_wR_factor_ref 0.2274
_reflns_Friedel_coverage 0.000
_reflns_number_gt 7282
_reflns_number_total 7857
_reflns_threshold_expression 'I > 2\s(I)'
_cod_data_source_file d0dt00011f2.cif
_cod_data_source_block 1_CCDC2
_cod_depositor_comments 'Adding full bibliography for 7703452--7703454.cif.'
_cod_database_code 7703454
_shelx_shelxl_version_number 2018/3
_shelx_space_group_comment
;
The symmetry employed for this shelxl refinement is uniquely defined
by the following loop, which should always be used as a source of
symmetry information in preference to the above space-group names.
They are only intended as comments.
;
_olex2_refinement_description
;
1. Fixed Uiso
 At 1.2 times of:
  All C(H) groups, All C(H,H) groups
2. Restrained distances
 B2-H2A = B2-H2D = B2-H2C = B2-H2B = B1-H1C = B1-H1D = B1-H1B = B1-H1A
 1 with sigma of 0.02
 H1A-H1C = H1B-H1A = H1A-H1D = H1B-H1D = H1B-H1C = H1D-H1C = H2A-H2C = H2B-H2C
 = H2D-H2C = H2A-H2D = H2D-H2B = H2A-H2B
 1.8 with sigma of 0.02
 Dy1-H2B = Dy1-H2A = Dy1-H2C
 2.4 with sigma of 0.02
 Dy1-H1D = Dy1-H1B = Dy1-H1C
 2.4 with sigma of 0.02
3. Uiso/Uaniso restraints and constraints
C3 \\sim C4 \\sim C10 \\sim C11 \\sim O1 \\sim C18 \\sim C19 \\sim C6 \\sim C7
\\sim C29 \\sim C30 \\sim C1: within 2A with sigma of 0.01 and sigma for
terminal atoms of 0.02
Uanis(C2) \\sim Ueq: with sigma of 0.01 and sigma for terminal atoms of 0.02
Uanis(O4) \\sim Ueq: with sigma of 0.001 and sigma for terminal atoms of 0.002
Uanis(B1) = Uanis(B2) = Uanis(B3)
4. Rigid body (RIGU) restrains
 O4, C16, C13, C15, C14
 with sigma for 1-2 distances of 0.004 and sigma for 1-3 distances of 0.004
5.a Secondary CH2 refined with riding coordinates:
 C1(H1E,H1F), C2(H2E,H2F), C3(H3A,H3B), C4(H4A,H4B), C5(H5A,H5B), C6(H6A,H6B),
 C7(H7A,H7B), C8(H8A,H8B), C9(H9A,H9B), C10(H10A,H10B), C11(H11A,H11B),
 C12(H12A,H12B), C13(H13A,H13B), C14(H14A,H14B), C15(H15A,H15B), C16(H16A,H16B),
  C17(H17A,H17B), C18(H18A,H18B), C19(H19A,H19B), C20(H20A,H20B)
5.b Aromatic/amide H refined with riding coordinates:
 C22(H22), C23(H23), C24(H24), C25(H25), C26(H26), C28(H28), C29(H29),
 C30(H30), C31(H31), C32(H32), C34(H34), C35(H35), C36(H36), C37(H37), C38(H38),
  C40(H40), C41(H41), C42(H42), C43(H43), C44(H44)
;
_olex2_submission_special_instructions 'No special instructions were received'

loop_
_space_group_symop_operation_xyz
'x, y, z'
'-x, y+1/2, -z+1/2'
'-x, -y, -z'
'x, -y-1/2, z-1/2'

loop_
_atom_site_label
_atom_site_type_symbol
_atom_site_fract_x
_atom_site_fract_y
_atom_site_fract_z
_atom_site_U_iso_or_equiv
_atom_site_adp_type
_atom_site_occupancy
_atom_site_site_symmetry_order
_atom_site_calc_flag
_atom_site_refinement_flags_posn
_atom_site_refinement_flags_adp
Dy1 Dy 0.20280(4) 0.82200(4) 0.25355(2) 0.0394(2) Uani 1 1 d D .
O1 O 0.0546(8) 0.8022(10) 0.1988(5) 0.085(3) Uani 1 1 d . U
O2 O 0.0663(6) 0.7942(7) 0.3142(4) 0.059(2) Uani 1 1 d . .
O3 O 0.2611(6) 0.8337(6) 0.3462(3) 0.047(2) Uani 1 1 d . .
O4 O 0.3822(5) 0.8426(6) 0.2571(3) 0.0388(16) Uani 1 1 d . U
O5 O 0.2467(7) 0.8443(7) 0.1598(3) 0.056(2) Uani 1 1 d . .
B1 B 0.1731(8) 1.0100(7) 0.2579(4) 0.0281(13) Uani 1 1 d D .
B2 B 0.2350(8) 0.6351(7) 0.2505(4) 0.0281(13) Uani 1 1 d D .
B3 B 0.6902(8) 0.7595(8) 0.5058(5) 0.0281(13) Uani 1 1 d . .
C1 C 0.0246(15) 0.7282(18) 0.1633(9) 0.105(5) Uani 1 1 d . U
H1E H 0.038902 0.661662 0.178683 0.126 Uiso 1 1 calc R .
H1F H 0.060534 0.734628 0.129474 0.126 Uiso 1 1 calc R .
C2 C -0.0808(15) 0.7375(17) 0.1528(8) 0.100(6) Uani 1 1 d . U
H2E H -0.112176 0.671151 0.154777 0.120 Uiso 1 1 calc R .
H2F H -0.092302 0.765309 0.116727 0.120 Uiso 1 1 calc R .
C3 C -0.1220(16) 0.8055(19) 0.1941(10) 0.118(5) Uani 1 1 d . U
H3A H -0.143796 0.768471 0.226063 0.141 Uiso 1 1 calc R .
H3B H -0.176287 0.846069 0.179798 0.141 Uiso 1 1 calc R .
C4 C -0.0321(13) 0.8690(17) 0.2059(9) 0.104(4) Uani 1 1 d . U
H4A H -0.029051 0.926243 0.180992 0.125 Uiso 1 1 calc R .
H4B H -0.034071 0.895029 0.242849 0.125 Uiso 1 1 calc R .
C5 C 0.0086(12) 0.7019(13) 0.3195(7) 0.080(5) Uani 1 1 d . .
H5A H 0.049717 0.646474 0.332766 0.096 Uiso 1 1 calc R .
H5B H -0.019930 0.682478 0.284684 0.096 Uiso 1 1 calc R .
C6 C -0.0699(14) 0.7256(17) 0.3589(8) 0.100(5) Uani 1 1 d . U
H6A H -0.126477 0.756753 0.340991 0.119 Uiso 1 1 calc R .
H6B H -0.091450 0.664643 0.377770 0.119 Uiso 1 1 calc R .
C7 C -0.0220(14) 0.7971(17) 0.3967(8) 0.102(5) Uani 1 1 d . U
H7A H 0.021629 0.762055 0.422050 0.123 Uiso 1 1 calc R .
H7B H -0.070370 0.836057 0.416901 0.123 Uiso 1 1 calc R .
C8 C 0.0352(13) 0.8637(14) 0.3584(6) 0.078(5) Uani 1 1 d . .
H8A H -0.006161 0.918118 0.344242 0.094 Uiso 1 1 calc R .
H8B H 0.092264 0.893348 0.376660 0.094 Uiso 1 1 calc R .
C9 C 0.2618(12) 0.7512(11) 0.3856(5) 0.062(4) Uani 1 1 d . .
H9A H 0.309853 0.699577 0.375885 0.074 Uiso 1 1 calc R .
H9B H 0.196973 0.719694 0.388002 0.074 Uiso 1 1 calc R .
C10 C 0.2899(15) 0.8019(14) 0.4390(6) 0.086(5) Uani 1 1 d . U
H10A H 0.231744 0.826986 0.457617 0.103 Uiso 1 1 calc R .
H10B H 0.324804 0.754813 0.462783 0.103 Uiso 1 1 calc R .
C11 C 0.3516(16) 0.8825(16) 0.4237(7) 0.093(5) Uani 1 1 d . U
H11A H 0.418924 0.858972 0.418448 0.112 Uiso 1 1 calc R .
H11B H 0.351852 0.935671 0.451101 0.112 Uiso 1 1 calc R .
C12 C 0.3082(14) 0.9209(13) 0.3712(6) 0.078(5) Uani 1 1 d . .
H12A H 0.260243 0.974300 0.377961 0.094 Uiso 1 1 calc R .
H12B H 0.359639 0.947773 0.347857 0.094 Uiso 1 1 calc R .
C13 C 0.4539(11) 0.7759(13) 0.2744(7) 0.074(4) Uani 1 1 d . U
H13A H 0.456486 0.716864 0.250711 0.089 Uiso 1 1 calc R .
H13B H 0.440974 0.753228 0.311263 0.089 Uiso 1 1 calc R .
C14 C 0.5487(13) 0.8344(17) 0.2721(9) 0.106(7) Uani 1 1 d . U
H14A H 0.558707 0.873649 0.305184 0.127 Uiso 1 1 calc R .
H14B H 0.604561 0.788815 0.267492 0.127 Uiso 1 1 calc R .
C15 C 0.5377(12) 0.9000(17) 0.2260(9) 0.103(7) Uani 1 1 d . U
H15A H 0.551611 0.864093 0.192414 0.124 Uiso 1 1 calc R .
H15B H 0.581139 0.958621 0.228896 0.124 Uiso 1 1 calc R .
C16 C 0.4330(12) 0.9309(12) 0.2283(8) 0.081(5) Uani 1 1 d . U
H16A H 0.405786 0.940581 0.192031 0.097 Uiso 1 1 calc R .
H16B H 0.425553 0.993617 0.248786 0.097 Uiso 1 1 calc R .
C17 C 0.3047(14) 0.7818(14) 0.1288(6) 0.080(5) Uani 1 1 d . .
H17A H 0.269782 0.719606 0.119423 0.096 Uiso 1 1 calc R .
H17B H 0.365461 0.764406 0.147933 0.096 Uiso 1 1 calc R .
C18 C 0.326(2) 0.845(2) 0.0778(7) 0.141(8) Uani 1 1 d . U
H18A H 0.382696 0.889534 0.083627 0.169 Uiso 1 1 calc R .
H18B H 0.338814 0.801636 0.046699 0.169 Uiso 1 1 calc R .
C19 C 0.242(2) 0.900(2) 0.0707(8) 0.144(8) Uani 1 1 d . U
H19A H 0.193292 0.859585 0.050750 0.173 Uiso 1 1 calc R .
H19B H 0.255374 0.960978 0.050072 0.173 Uiso 1 1 calc R .
C20 C 0.2038(14) 0.9260(14) 0.1243(6) 0.081(5) Uani 1 1 d . .
H20A H 0.132028 0.924475 0.124687 0.097 Uiso 1 1 calc R .
H20B H 0.226352 0.992926 0.135670 0.097 Uiso 1 1 calc R .
C21 C 0.7484(9) 0.8568(10) 0.4818(6) 0.053(3) Uani 1 1 d . .
C22 C 0.8206(11) 0.9057(11) 0.5159(6) 0.063(4) Uani 1 1 d . .
H22 H 0.835130 0.878312 0.549988 0.075 Uiso 1 1 calc R .
C23 C 0.8691(12) 0.9928(13) 0.4990(8) 0.078(5) Uani 1 1 d . .
H23 H 0.915392 1.023727 0.521876 0.094 Uiso 1 1 calc R .
C24 C 0.8494(14) 1.0328(14) 0.4498(9) 0.090(6) Uani 1 1 d . .
H24 H 0.884915 1.089136 0.437822 0.108 Uiso 1 1 calc R .
C25 C 0.7809(12) 0.9932(12) 0.4187(7) 0.075(5) Uani 1 1 d . .
H25 H 0.766443 1.023432 0.385296 0.089 Uiso 1 1 calc R .
C26 C 0.7283(9) 0.9059(9) 0.4344(6) 0.051(3) Uani 1 1 d . .
H26 H 0.678449 0.881107 0.411681 0.062 Uiso 1 1 calc R .
C27 C 0.7624(9) 0.6720(10) 0.5293(5) 0.051(3) Uani 1 1 d . .
C28 C 0.7334(10) 0.5975(9) 0.5631(5) 0.051(3) Uani 1 1 d . .
H28 H 0.667809 0.598894 0.574255 0.062 Uiso 1 1 calc R .
C29 C 0.7907(12) 0.5203(11) 0.5825(7) 0.069(4) Uani 1 1 d . U
H29 H 0.765686 0.472557 0.606778 0.083 Uiso 1 1 calc R .
C30 C 0.8844(14) 0.5156(13) 0.5656(7) 0.081(4) Uani 1 1 d . U
H30 H 0.924049 0.461298 0.576555 0.097 Uiso 1 1 calc R .
C31 C 0.9233(13) 0.5889(13) 0.5324(7) 0.081(5) Uani 1 1 d . .
H31 H 0.989211 0.586138 0.521762 0.097 Uiso 1 1 calc R .
C32 C 0.8612(12) 0.6686(13) 0.5146(7) 0.077(5) Uani 1 1 d . .
H32 H 0.886980 0.719815 0.492722 0.093 Uiso 1 1 calc R .
C33 C 0.6208(8) 0.8071(8) 0.5522(5) 0.044(3) Uani 1 1 d . .
C34 C 0.5345(9) 0.8613(11) 0.5374(7) 0.060(4) Uani 1 1 d . .
H34 H 0.517901 0.865958 0.500691 0.072 Uiso 1 1 calc R .
C35 C 0.4742(11) 0.9071(11) 0.5745(9) 0.077(5) Uani 1 1 d . .
H35 H 0.417607 0.941312 0.562732 0.092 Uiso 1 1 calc R .
C36 C 0.4969(12) 0.9029(12) 0.6290(9) 0.083(6) Uani 1 1 d . .
H36 H 0.456784 0.934657 0.654567 0.099 Uiso 1 1 calc R .
C37 C 0.5798(13) 0.8510(12) 0.6449(7) 0.075(5) Uani 1 1 d . .
H37 H 0.595509 0.846316 0.681812 0.090 Uiso 1 1 calc R .
C38 C 0.6392(10) 0.8065(10) 0.6083(6) 0.056(3) Uani 1 1 d . .
H38 H 0.695705 0.773389 0.620940 0.068 Uiso 1 1 calc R .
C39 C 0.6213(8) 0.6994(8) 0.4607(5) 0.041(3) Uani 1 1 d . .
C40 C 0.5351(9) 0.6509(10) 0.4740(6) 0.056(3) Uani 1 1 d . .
H40 H 0.512829 0.655755 0.509624 0.067 Uiso 1 1 calc R .
C41 C 0.4805(10) 0.5963(11) 0.4380(8) 0.069(4) Uani 1 1 d . .
H41 H 0.423696 0.563351 0.449848 0.083 Uiso 1 1 calc R .
C42 C 0.5056(13) 0.5890(12) 0.3874(8) 0.078(5) Uani 1 1 d . .
H42 H 0.464815 0.555607 0.362444 0.093 Uiso 1 1 calc R .
C43 C 0.5947(15) 0.6319(12) 0.3709(7) 0.081(5) Uani 1 1 d . .
H43 H 0.617509 0.623167 0.335555 0.097 Uiso 1 1 calc R .
C44 C 0.6475(11) 0.6870(10) 0.4082(6) 0.058(3) Uani 1 1 d . .
H44 H 0.705415 0.718246 0.396614 0.069 Uiso 1 1 calc R .
H2A H 0.267(8) 0.670(2) 0.215(3) 0.11(6) Uiso 1 1 d D .
H2B H 0.267(8) 0.666(2) 0.287(3) 0.20(12) Uiso 1 1 d D .
H1A H 0.162(3) 1.0909(12) 0.2603(17) 0.09(5) Uiso 1 1 d D .
H1B H 0.139(5) 0.9745(18) 0.292(2) 0.11(6) Uiso 1 1 d D .
H2C H 0.1569(15) 0.6477(16) 0.250(5) 0.14(8) Uiso 1 1 d D .
H1C H 0.2513(15) 0.9956(16) 0.259(3) 0.05(3) Uiso 1 1 d D .
H2D H 0.249(3) 0.5544(13) 0.2488(18) 0.14(8) Uiso 1 1 d D .
H1D H 0.143(5) 0.9814(19) 0.2210(17) 0.06(4) Uiso 1 1 d D .

loop_
_atom_site_aniso_label
_atom_site_aniso_U_11
_atom_site_aniso_U_22
_atom_site_aniso_U_33
_atom_site_aniso_U_23
_atom_site_aniso_U_13
_atom_site_aniso_U_12
Dy1 0.0411(3) 0.0420(3) 0.0352(3) -0.0006(2) -0.0001(2) 0.0044(2)
O1 0.069(6) 0.102(8) 0.085(7) -0.007(6) -0.032(5) -0.016(5)
O2 0.054(5) 0.063(6) 0.061(6) -0.018(5) 0.017(4) -0.004(4)
O3 0.069(5) 0.045(5) 0.027(4) 0.004(3) 0.000(4) -0.013(4)
O4 0.0399(18) 0.0395(18) 0.0370(18) -0.0036(10) 0.0026(10) -0.0004(10)
O5 0.068(6) 0.060(6) 0.039(5) 0.002(4) -0.003(4) -0.003(5)
B1 0.034(3) 0.018(3) 0.033(3) 0.003(2) 0.000(3) 0.008(2)
B2 0.034(3) 0.018(3) 0.033(3) 0.003(2) 0.000(3) 0.008(2)
B3 0.034(3) 0.018(3) 0.033(3) 0.003(2) 0.000(3) 0.008(2)
C1 0.093(9) 0.122(10) 0.098(9) -0.022(9) -0.034(8) -0.007(9)
C2 0.100(9) 0.108(10) 0.090(9) 0.011(8) -0.020(8) -0.023(8)
C3 0.087(9) 0.135(12) 0.130(11) 0.029(10) -0.042(9) -0.015(9)
C4 0.076(8) 0.123(10) 0.113(9) 0.016(8) -0.034(7) -0.012(7)
C5 0.075(11) 0.082(12) 0.083(12) 0.016(9) 0.011(9) -0.013(9)
C6 0.078(10) 0.121(13) 0.100(12) -0.014(10) 0.043(9) -0.024(9)
C7 0.085(10) 0.124(13) 0.098(12) -0.012(10) 0.047(9) -0.008(9)
C8 0.088(11) 0.087(12) 0.060(9) -0.012(9) 0.023(8) 0.014(9)
C9 0.080(10) 0.063(9) 0.042(7) 0.018(6) 0.001(7) 0.010(7)
C10 0.119(12) 0.098(11) 0.041(7) 0.002(7) -0.018(8) 0.014(9)
C11 0.120(12) 0.105(11) 0.054(8) -0.005(8) -0.033(8) 0.007(9)
C12 0.109(13) 0.073(10) 0.052(8) -0.004(8) -0.011(8) -0.031(10)
C13 0.058(7) 0.077(9) 0.088(11) 0.027(8) 0.014(7) 0.009(6)
C14 0.066(8) 0.136(17) 0.115(15) 0.056(12) -0.036(10) -0.030(9)
C15 0.059(7) 0.130(16) 0.119(15) 0.058(12) -0.014(9) -0.027(9)
C16 0.079(8) 0.065(9) 0.099(13) 0.027(8) 0.003(8) -0.011(7)
C17 0.099(12) 0.094(12) 0.049(8) -0.020(8) 0.027(8) 0.011(10)
C18 0.148(17) 0.23(2) 0.045(8) 0.018(11) 0.032(10) 0.059(15)
C19 0.156(17) 0.23(2) 0.048(8) 0.021(11) 0.029(11) 0.049(16)
C20 0.095(12) 0.105(13) 0.043(8) 0.020(8) 0.001(8) 0.016(10)
C21 0.039(6) 0.056(8) 0.063(8) 0.010(6) 0.005(6) -0.012(6)
C22 0.065(9) 0.068(9) 0.055(8) -0.009(7) 0.009(7) -0.008(7)
C23 0.063(9) 0.068(10) 0.104(14) -0.020(10) 0.033(9) -0.020(8)
C24 0.087(13) 0.076(12) 0.108(15) 0.016(11) 0.024(11) -0.030(10)
C25 0.075(10) 0.055(9) 0.093(12) 0.032(9) 0.014(9) 0.006(8)
C26 0.048(7) 0.045(7) 0.062(8) 0.011(6) 0.009(6) 0.005(6)
C27 0.052(7) 0.060(8) 0.040(6) 0.003(6) 0.009(5) 0.017(6)
C28 0.051(7) 0.042(7) 0.061(8) 0.003(6) -0.002(6) -0.003(6)
C29 0.087(9) 0.047(7) 0.074(8) 0.006(6) -0.009(7) 0.016(7)
C30 0.101(10) 0.058(7) 0.084(9) 0.008(7) -0.016(8) 0.025(8)
C31 0.077(11) 0.083(12) 0.083(11) 0.001(9) 0.004(9) 0.042(9)
C32 0.076(10) 0.075(11) 0.080(11) 0.001(9) -0.019(9) 0.031(9)
C33 0.037(6) 0.033(6) 0.063(8) 0.003(5) 0.008(5) -0.006(5)
C34 0.041(7) 0.057(8) 0.083(10) -0.003(7) -0.009(7) 0.004(6)
C35 0.049(8) 0.051(9) 0.130(16) -0.016(10) 0.022(9) 0.009(7)
C36 0.064(10) 0.057(9) 0.127(17) -0.042(10) 0.028(10) -0.013(8)
C37 0.087(12) 0.064(10) 0.073(10) -0.032(8) 0.017(9) -0.018(9)
C38 0.058(8) 0.046(7) 0.065(9) -0.009(6) -0.003(7) -0.004(6)
C39 0.041(6) 0.034(6) 0.050(7) 0.008(5) 0.003(5) 0.006(5)
C40 0.039(7) 0.053(8) 0.076(9) -0.003(7) -0.002(6) 0.004(6)
C41 0.047(8) 0.048(8) 0.111(14) -0.016(8) -0.005(8) 0.000(6)
C42 0.082(11) 0.059(9) 0.092(13) -0.040(9) -0.026(10) 0.005(8)
C43 0.110(14) 0.062(10) 0.071(10) -0.024(8) -0.017(10) 0.006(10)
C44 0.064(8) 0.049(7) 0.061(8) -0.002(6) 0.004(7) 0.002(6)

loop_
_atom_type_symbol
_atom_type_description
_atom_type_scat_dispersion_real
_atom_type_scat_dispersion_imag
_atom_type_scat_source
C C 0.0033 0.0016 'International Tables Vol C Tables 4.2.6.8 and 6.1.1.4'
H H 0.0000 0.0000 'International Tables Vol C Tables 4.2.6.8 and 6.1.1.4'
B B 0.0013 0.0007 'International Tables Vol C Tables 4.2.6.8 and 6.1.1.4'
Dy Dy -0.1892 4.4098 'International Tables Vol C Tables 4.2.6.8 and 6.1.1.4'
O O 0.0106 0.0060 'International Tables Vol C Tables 4.2.6.8 and 6.1.1.4'

loop_
_geom_angle_atom_site_label_1
_geom_angle_atom_site_label_2
_geom_angle_atom_site_label_3
_geom_angle
O1 Dy1 O4 148.2(4)
O1 Dy1 B1 89.8(4)
O1 Dy1 B2 91.2(4)
O1 Dy1 H2A 90(3)
O1 Dy1 H2B 113.5(16)
O1 Dy1 H1B 91(2)
O1 Dy1 H2C 70.2(19)
O1 Dy1 H1C 111.3(12)
O1 Dy1 H1D 68.3(12)
O2 Dy1 O1 72.1(4)
O2 Dy1 O4 139.5(3)
O2 Dy1 B1 90.0(3)
O2 Dy1 B2 90.2(3)
O2 Dy1 H2A 113.6(13)
O2 Dy1 H2B 86(3)
O2 Dy1 H1B 66.4(9)
O2 Dy1 H2C 71(2)
O2 Dy1 H1C 108.6(15)
O2 Dy1 H1D 95(2)
O3 Dy1 O1 142.8(4)
O3 Dy1 O2 70.8(3)
O3 Dy1 O4 69.0(3)
O3 Dy1 B1 87.0(3)
O3 Dy1 B2 92.0(3)
O3 Dy1 H2A 108(2)
O3 Dy1 H2B 67.4(8)
O3 Dy1 H1B 71.9(17)
O3 Dy1 H2C 100(3)
O3 Dy1 H1C 78.1(19)
O3 Dy1 H1D 111.7(6)
O4 Dy1 B1 92.8(3)
O4 Dy1 B2 86.4(3)
O4 Dy1 H2A 75(3)
O4 Dy1 H2B 74(3)
O4 Dy1 H1B 104.9(19)
O4 Dy1 H2C 111.6(5)
O4 Dy1 H1C 67.6(5)
O4 Dy1 H1D 104.4(18)
O5 Dy1 O1 71.9(4)
O5 Dy1 O2 143.9(3)
O5 Dy1 O3 144.8(3)
O5 Dy1 O4 76.6(3)
O5 Dy1 B1 87.8(3)
O5 Dy1 B2 92.7(3)
O5 Dy1 H2A 68.3(10)
O5 Dy1 H2B 110(2)
O5 Dy1 H1B 111.7(8)
O5 Dy1 H2C 99(3)
O5 Dy1 H1C 83(2)
O5 Dy1 H1D 69.9(15)
B1 Dy1 H2A 154.9(6)
B1 Dy1 H2B 153.9(6)
B1 Dy1 H1B 25.1(4)
B1 Dy1 H2C 155.6(6)
B1 Dy1 H1C 25.2(4)
B1 Dy1 H1D 24.8(4)
B2 Dy1 B1 178.9(4)
B2 Dy1 H2A 25.2(4)
B2 Dy1 H2B 25.1(4)
B2 Dy1 H1B 154.8(6)
B2 Dy1 H2C 25.2(4)
B2 Dy1 H1C 153.9(6)
B2 Dy1 H1D 156.1(6)
H2A Dy1 H2B 43.3(5)
H2A Dy1 H1B 180(4)
H2A Dy1 H2C 43.2(5)
H2A Dy1 H1C 137(2)
H2A Dy1 H1D 137.0(19)
H2B Dy1 O1 113.5(16)
H2B Dy1 O2 86(3)
H2B Dy1 O3 67.4(8)
H2B Dy1 O4 74(3)
H2B Dy1 O5 110(2)
H2B Dy1 B1 153.9(6)
H2B Dy1 B2 25.1(4)
H2B Dy1 H2A 43.3(5)
H2B Dy1 H2B 0(3)
H2B Dy1 H1B 137(2)
H2B Dy1 H1B 137(2)
H2B Dy1 H2C 43.3(5)
H2B Dy1 H2C 43.3(5)
H2B Dy1 H1C 135(2)
H2B Dy1 H1C 135(2)
H2B Dy1 H1D 178(3)
H2B Dy1 H1D 178(3)
H1B Dy1 H2C 137(2)
H1B Dy1 H1C 43.0(5)
H1B Dy1 H1D 43.0(5)
H2C Dy1 H1C 178(3)
H2C Dy1 H1D 139(2)
H1C Dy1 H1D 43.0(5)
C1 O1 Dy1 132.2(12)
C1 O1 C4 105.5(14)
C4 O1 Dy1 121.7(10)
C5 O2 Dy1 126.7(9)
C5 O2 C8 107.1(11)
C8 O2 Dy1 125.7(9)
C9 O3 Dy1 125.7(7)
C12 O3 Dy1 126.3(7)
C12 O3 C9 107.9(10)
C13 O4 Dy1 129.8(8)
C13 O4 C16 108.1(10)
C16 O4 Dy1 121.2(8)
C17 O5 Dy1 127.4(9)
C17 O5 C20 109.0(11)
C20 O5 Dy1 123.3(8)
Dy1 B1 H1A 179(2)
Dy1 B1 H1B 70.9(11)
Dy1 B1 H1C 70.7(11)
Dy1 B1 H1D 70.9(11)
H1A B1 H1B 109(2)
H1A B1 H1C 108(2)
H1A B1 H1D 110(2)
H1B B1 H1C 109(2)
H1B B1 H1D 111(2)
H1C B1 H1D 110(2)
Dy1 B2 H2A 71.1(11)
Dy1 B2 H2B 71.1(11)
Dy1 B2 H2C 71.1(11)
Dy1 B2 H2D 179(2)
H2A B2 H2B 110(2)
H2A B2 H2C 110(2)
H2A B2 H2D 109(2)
H2B B2 H2C 110(2)
H2B B2 H2D 109(2)
H2C B2 H2D 109(2)
C21 B3 C39 114.2(9)
C27 B3 C21 113.6(9)
C27 B3 C39 103.7(8)
C33 B3 C21 103.8(8)
C33 B3 C27 112.2(9)
C33 B3 C39 109.5(9)
O1 C1 H1E 109.7
O1 C1 H1F 109.7
O1 C1 C2 109.9(18)
H1E C1 H1F 108.2
C2 C1 H1E 109.7
C2 C1 H1F 109.7
C1 C2 H2E 110.1
C1 C2 H2F 110.1
C1 C2 C3 107.8(17)
H2E C2 H2F 108.5
C3 C2 H2E 110.1
C3 C2 H2F 110.1
C2 C3 H3A 111.9
C2 C3 H3B 111.9
C2 C3 C4 99.2(19)
H3A C3 H3B 109.6
C4 C3 H3A 111.9
C4 C3 H3B 111.9
O1 C4 C3 106.8(18)
O1 C4 H4A 110.4
O1 C4 H4B 110.4
C3 C4 H4A 110.4
C3 C4 H4B 110.4
H4A C4 H4B 108.6
O2 C5 H5A 110.6
O2 C5 H5B 110.6
O2 C5 C6 105.9(15)
H5A C5 H5B 108.7
C6 C5 H5A 110.6
C6 C5 H5B 110.6
C5 C6 H6A 111.1
C5 C6 H6B 111.1
H6A C6 H6B 109.0
C7 C6 C5 103.5(15)
C7 C6 H6A 111.1
C7 C6 H6B 111.1
C6 C7 H7A 111.4
C6 C7 H7B 111.4
C6 C7 C8 101.8(16)
H7A C7 H7B 109.3
C8 C7 H7A 111.4
C8 C7 H7B 111.4
O2 C8 C7 104.5(14)
O2 C8 H8A 110.9
O2 C8 H8B 110.9
C7 C8 H8A 110.9
C7 C8 H8B 110.9
H8A C8 H8B 108.9
O3 C9 H9A 110.9
O3 C9 H9B 110.9
O3 C9 C10 104.4(12)
H9A C9 H9B 108.9
C10 C9 H9A 110.9
C10 C9 H9B 110.9
C9 C10 H10A 110.9
C9 C10 H10B 110.9
H10A C10 H10B 108.9
C11 C10 C9 104.2(14)
C11 C10 H10A 110.9
C11 C10 H10B 110.9
C10 C11 H11A 110.8
C10 C11 H11B 110.8
C10 C11 C12 104.8(15)
H11A C11 H11B 108.9
C12 C11 H11A 110.8
C12 C11 H11B 110.8
O3 C12 C11 105.5(13)
O3 C12 H12A 110.6
O3 C12 H12B 110.6
C11 C12 H12A 110.6
C11 C12 H12B 110.6
H12A C12 H12B 108.8
O4 C13 H13A 110.7
O4 C13 H13B 110.7
O4 C13 C14 105.3(13)
H13A C13 H13B 108.8
C14 C13 H13A 110.7
C14 C13 H13B 110.7
C13 C14 H14A 110.8
C13 C14 H14B 110.8
H14A C14 H14B 108.9
C15 C14 C13 104.8(14)
C15 C14 H14A 110.8
C15 C14 H14B 110.8
C14 C15 H15A 111.1
C14 C15 H15B 111.1
C14 C15 C16 103.3(16)
H15A C15 H15B 109.1
C16 C15 H15A 111.1
C16 C15 H15B 111.1
O4 C16 H16A 110.9
O4 C16 H16B 110.9
C15 C16 O4 104.1(12)
C15 C16 H16A 110.9
C15 C16 H16B 110.9
H16A C16 H16B 108.9
O5 C17 H17A 110.9
O5 C17 H17B 110.9
O5 C17 C18 104.1(15)
H17A C17 H17B 109.0
C18 C17 H17A 110.9
C18 C17 H17B 110.9
C17 C18 H18A 111.1
C17 C18 H18B 111.1
H18A C18 H18B 109.1
C19 C18 C17 103.1(18)
C19 C18 H18A 111.1
C19 C18 H18B 111.1
C18 C19 H19A 110.1
C18 C19 H19B 110.1
C18 C19 C20 108.1(18)
H19A C19 H19B 108.4
C20 C19 H19A 110.1
C20 C19 H19B 110.1
O5 C20 H20A 111.2
O5 C20 H20B 111.2
C19 C20 O5 102.6(16)
C19 C20 H20A 111.2
C19 C20 H20B 111.2
H20A C20 H20B 109.2
C22 C21 B3 118.2(12)
C26 C21 B3 126.5(11)
C26 C21 C22 114.8(12)
C21 C22 H22 119.4
C23 C22 C21 121.1(15)
C23 C22 H22 119.4
C22 C23 H23 119.9
C24 C23 C22 120.2(17)
C24 C23 H23 119.9
C23 C24 H24 119.8
C25 C24 C23 120.4(16)
C25 C24 H24 119.8
C24 C25 H25 119.2
C24 C25 C26 121.5(16)
C26 C25 H25 119.2
C21 C26 C25 121.7(14)
C21 C26 H26 119.1
C25 C26 H26 119.1
C28 C27 B3 124.2(11)
C28 C27 C32 115.0(13)
C32 C27 B3 120.8(12)
C27 C28 H28 116.8
C27 C28 C29 126.3(14)
C29 C28 H28 116.8
C28 C29 H29 121.2
C30 C29 C28 117.6(15)
C30 C29 H29 121.2
C29 C30 H30 119.3
C29 C30 C31 121.4(15)
C31 C30 H30 119.3
C30 C31 H31 120.8
C30 C31 C32 118.4(16)
C32 C31 H31 120.8
C27 C32 C31 121.1(17)
C27 C32 H32 119.4
C31 C32 H32 119.4
C34 C33 B3 119.9(12)
C38 C33 B3 126.6(11)
C38 C33 C34 113.4(12)
C33 C34 H34 118.4
C35 C34 C33 123.1(15)
C35 C34 H34 118.4
C34 C35 H35 119.9
C34 C35 C36 120.1(16)
C36 C35 H35 119.9
C35 C36 H36 120.8
C37 C36 C35 118.4(15)
C37 C36 H36 120.8
C36 C37 H37 119.4
C38 C37 C36 121.2(17)
C38 C37 H37 119.4
C33 C38 H38 118.1
C37 C38 C33 123.7(14)
C37 C38 H38 118.1
C40 C39 B3 122.8(11)
C44 C39 B3 123.4(11)
C44 C39 C40 113.6(12)
C39 C40 H40 118.3
C41 C40 C39 123.5(15)
C41 C40 H40 118.3
C40 C41 H41 119.3
C42 C41 C40 121.4(15)
C42 C41 H41 119.3
C41 C42 H42 120.6
C41 C42 C43 118.9(14)
C43 C42 H42 120.6
C42 C43 H43 121.0
C44 C43 C42 117.9(16)
C44 C43 H43 121.0
C39 C44 C43 124.5(15)
C39 C44 H44 117.8
C43 C44 H44 117.8

loop_
_geom_bond_atom_site_label_1
_geom_bond_atom_site_label_2
_geom_bond_distance
Dy1 O1 2.443(10)
Dy1 O2 2.433(9)
Dy1 O3 2.431(8)
Dy1 O4 2.466(7)
Dy1 O5 2.423(9)
Dy1 B1 2.529(9)
Dy1 B2 2.518(10)
Dy1 H2A 2.40(2)
Dy1 H2B 2.40(2)
Dy1 H2B 2.40(2)
Dy1 H1B 2.40(2)
Dy1 H2C 2.40(2)
Dy1 H1C 2.40(2)
Dy1 H1D 2.40(2)
O1 C1 1.38(2)
O1 C4 1.49(2)
O2 C5 1.463(18)
O2 C8 1.497(17)
O3 C9 1.469(14)
O3 C12 1.460(16)
O4 C13 1.384(16)
O4 C16 1.540(16)
O5 C17 1.384(17)
O5 C20 1.512(17)
B1 H1A 1.085(15)
B1 H1B 1.077(18)
B1 H1C 1.084(18)
B1 H1D 1.068(18)
B2 H2A 1.081(18)
B2 H2B 1.074(18)
B2 H2C 1.079(18)
B2 H2D 1.088(15)
B3 C21 1.632(16)
B3 C27 1.627(15)
B3 C33 1.626(16)
B3 C39 1.659(16)
C1 H1E 0.9800
C1 H1F 0.9800
C1 C2 1.47(3)
C2 H2E 0.9800
C2 H2F 0.9800
C2 C3 1.48(3)
C3 H3A 0.9800
C3 H3B 0.9800
C3 C4 1.52(3)
C4 H4A 0.9800
C4 H4B 0.9800
C5 H5A 0.9800
C5 H5B 0.9800
C5 C6 1.49(2)
C6 H6A 0.9800
C6 H6B 0.9800
C6 C7 1.48(3)
C7 H7A 0.9800
C7 H7B 0.9800
C7 C8 1.52(2)
C8 H8A 0.9800
C8 H8B 0.9800
C9 H9A 0.9800
C9 H9B 0.9800
C9 C10 1.53(2)
C10 H10A 0.9800
C10 H10B 0.9800
C10 C11 1.42(3)
C11 H11A 0.9800
C11 H11B 0.9800
C11 C12 1.51(2)
C12 H12A 0.9800
C12 H12B 0.9800
C13 H13A 0.9800
C13 H13B 0.9800
C13 C14 1.51(2)
C14 H14A 0.9800
C14 H14B 0.9800
C14 C15 1.45(2)
C15 H15A 0.9800
C15 H15B 0.9800
C15 C16 1.49(2)
C16 H16A 0.9800
C16 H16B 0.9800
C17 H17A 0.9800
C17 H17B 0.9800
C17 C18 1.55(3)
C18 H18A 0.9800
C18 H18B 0.9800
C18 C19 1.37(3)
C19 H19A 0.9800
C19 H19B 0.9800
C19 C20 1.47(2)
C20 H20A 0.9800
C20 H20B 0.9800
C21 C22 1.447(19)
C21 C26 1.370(18)
C22 H22 0.9400
C22 C23 1.40(2)
C23 H23 0.9400
C23 C24 1.36(3)
C24 H24 0.9400
C24 C25 1.32(2)
C25 H25 0.9400
C25 C26 1.417(19)
C26 H26 0.9400
C27 C28 1.357(18)
C27 C32 1.40(2)
C28 H28 0.9400
C28 C29 1.374(18)
C29 H29 0.9400
C29 C30 1.35(2)
C30 H30 0.9400
C30 C31 1.38(2)
C31 H31 0.9400
C31 C32 1.42(2)
C32 H32 0.9400
C33 C34 1.425(17)
C33 C38 1.411(19)
C34 H34 0.9400
C34 C35 1.38(2)
C35 H35 0.9400
C35 C36 1.39(3)
C36 H36 0.9400
C36 C37 1.38(2)
C37 H37 0.9400
C37 C38 1.36(2)
C38 H38 0.9400
C39 C40 1.384(17)
C39 C44 1.364(18)
C40 H40 0.9400
C40 C41 1.37(2)
C41 H41 0.9400
C41 C42 1.31(2)
C42 H42 0.9400
C42 C43 1.41(3)
C43 H43 0.9400
C43 C44 1.38(2)
C44 H44 0.9400

loop_
_geom_torsion_atom_site_label_1
_geom_torsion_atom_site_label_2
_geom_torsion_atom_site_label_3
_geom_torsion_atom_site_label_4
_geom_torsion
Dy1 O1 C1 C2 164.0(13)
Dy1 O1 C4 C3 -146.7(14)
Dy1 O2 C5 C6 -176.2(12)
Dy1 O2 C8 C7 -158.1(12)
Dy1 O3 C9 C10 -171.5(10)
Dy1 O3 C12 C11 -166.8(11)
Dy1 O4 C13 C14 -174.6(11)
Dy1 O4 C16 C15 -163.6(12)
Dy1 O5 C17 C18 -167.5(13)
Dy1 O5 C20 C19 -172.4(14)
O1 C1 C2 C3 -14(3)
O2 C5 C6 C7 -34(2)
O3 C9 C10 C11 -31.2(18)
O4 C13 C14 C15 -35(2)
O5 C17 C18 C19 -34(3)
B3 C21 C22 C23 -176.3(12)
B3 C21 C26 C25 176.8(12)
B3 C27 C28 C29 177.7(13)
B3 C27 C32 C31 -176.1(14)
B3 C33 C34 C35 -177.4(12)
B3 C33 C38 C37 177.5(12)
B3 C39 C40 C41 -176.2(12)
B3 C39 C44 C43 175.6(13)
C1 O1 C4 C3 26(2)
C1 C2 C3 C4 28(2)
C2 C3 C4 O1 -32(2)
C4 O1 C1 C2 -7(2)
C5 O2 C8 C7 14.2(18)
C5 C6 C7 C8 42(2)
C6 C7 C8 O2 -34(2)
C8 O2 C5 C6 11.7(18)
C9 O3 C12 C11 8.9(18)
C9 C10 C11 C12 37(2)
C10 C11 C12 O3 -29(2)
C12 O3 C9 C10 12.8(16)
C13 O4 C16 C15 6.4(19)
C13 C14 C15 C16 38(2)
C14 C15 C16 O4 -27(2)
C16 O4 C13 C14 16.5(18)
C17 O5 C20 C19 2(2)
C17 C18 C19 C20 36(3)
C18 C19 C20 O5 -25(3)
C20 O5 C17 C18 19(2)
C21 B3 C27 C28 162.3(13)
C21 B3 C27 C32 -18.5(17)
C21 B3 C33 C34 75.7(13)
C21 B3 C33 C38 -100.2(13)
C21 B3 C39 C40 -148.1(11)
C21 B3 C39 C44 36.7(15)
C21 C22 C23 C24 0(2)
C22 C21 C26 C25 5(2)
C22 C23 C24 C25 4(3)
C23 C24 C25 C26 -2(3)
C24 C25 C26 C21 -2(2)
C26 C21 C22 C23 -4(2)
C27 B3 C21 C22 -52.9(15)
C27 B3 C21 C26 135.4(13)
C27 B3 C33 C34 -161.3(11)
C27 B3 C33 C38 22.8(16)
C27 B3 C39 C40 87.9(12)
C27 B3 C39 C44 -87.4(13)
C27 C28 C29 C30 -2(2)
C28 C27 C32 C31 3(2)
C28 C29 C30 C31 4(3)
C29 C30 C31 C32 -2(3)
C30 C31 C32 C27 -1(3)
C32 C27 C28 C29 -1(2)
C33 B3 C21 C22 69.2(13)
C33 B3 C21 C26 -102.4(15)
C33 B3 C27 C28 45.0(16)
C33 B3 C27 C32 -135.8(13)
C33 B3 C39 C40 -32.1(14)
C33 B3 C39 C44 152.6(11)
C33 C34 C35 C36 1(2)
C34 C33 C38 C37 1.4(19)
C34 C35 C36 C37 -1(2)
C35 C36 C37 C38 1(2)
C36 C37 C38 C33 -2(2)
C38 C33 C34 C35 -1.0(19)
C39 B3 C21 C22 -171.6(11)
C39 B3 C21 C26 16.8(17)
C39 B3 C27 C28 -73.2(14)
C39 B3 C27 C32 106.0(14)
C39 B3 C33 C34 -46.7(13)
C39 B3 C33 C38 137.4(11)
C39 C40 C41 C42 -2(2)
C40 C39 C44 C43 0(2)
C40 C41 C42 C43 5(2)
C41 C42 C43 C44 -5(2)
C42 C43 C44 C39 3(2)
C44 C39 C40 C41 -0.5(19)
